data_1542212
loop_
_publ_author_name
'Holden, J.R.'
'Dickinson, C.W.'

_publ_section_title
;
 Crystal structures of three solid solution phases of potassium nitrate
 and ammonium nitrate
;
_journal_name_full 'Journal of Physical Chemistry'
_journal_page_first 249
_journal_page_last 256
_journal_volume 79
_journal_year 1975
_chemical_formula_sum 'H0.192 K0.952 N1.048 O3'
_chemical_name_systematic 'K.952 (N H4).048 (N O3)'
_space_group_IT_number 62
_symmetry_space_group_name_Hall '-P 2ac 2n'
_symmetry_space_group_name_H-M 'P n m a'
_cell_angle_alpha 90
_cell_angle_beta 90
_cell_angle_gamma 90
_cell_formula_units_Z 4
_cell_length_a 6.458
_cell_length_b 5.444
_cell_length_c 9.211
_cell_volume 323.834
_citation_journal_id_ASTM JPCHAX
_cod_data_source_file Holden_JPCHAX_1975_323.cif
_cod_data_source_block H0.192K0.952N1.048O3
_cod_original_cell_volume 323.8344
_cod_database_code 1542212

loop_
_symmetry_equiv_pos_as_xyz
x,y,z
-x+1/2,-y,z+1/2
x+1/2,-y+1/2,-z+1/2
-x,y+1/2,-z
-x,-y,-z
x-1/2,y,-z-1/2
-x-1/2,y-1/2,z-1/2
x,-y-1/2,z

loop_
_atom_site_label
_atom_site_type_symbol
_atom_site_fract_x
_atom_site_fract_y
_atom_site_fract_z
_atom_site_occupancy
_atom_site_U_iso_or_equiv
O1 O-2 0.4109 0.25 0.8908 1 0.0
N2 N+5 0.4155 0.25 0.7548 1 0.0
K1 K+1 0.2553 0.25 0.4164 0.952 0.0
N1 N-3 0.2553 0.25 0.4164 0.048 0.0
O2 O-2 0.4133 0.4493 0.6865 1 0.0
